data_7715931
loop_
_publ_author_name
'Tsurugi, Hayato'
'Mori, Hiroki'
'Mori, Haruna'
'Nakamoto, Masami'
'Tanaka, Shinji'
'Mashima, Kazushi'

_publ_section_title
;
 Effect of distal metal species on lewis basicity of a
 &#x3bc;<sub>3</sub>-oxo ligand in a doubly oxo-bridged
 (&#x3bc;<sub>3</sub>-O)[Rh(cod)]<sub>3</sub>(&#x3bc;<sub>4</sub>-O)M
 core.
;
_journal_issue 20
_journal_name_full 'Dalton transactions (Cambridge, England : 2003)'
_journal_page_first 8546
_journal_page_last 8549
_journal_paper_doi 10.1039/d4dt00932k
_journal_volume 53
_journal_year 2024
_chemical_formula_moiety 'C63 H69 Au2 B F4 O2 P2 Rh3'
_chemical_formula_sum 'C63 H69 Au2 B F4 O2 P2 Rh3'
_chemical_formula_weight 1709.64
_space_group_crystal_system triclinic
_space_group_IT_number 2
_space_group_name_Hall '-P 1'
_space_group_name_H-M_alt 'P -1'
_atom_sites_solution_hydrogens geom
_atom_sites_solution_primary direct
_atom_sites_solution_secondary difmap
_audit_update_record
;
2024-03-25 deposited with the CCDC.	2024-05-01 downloaded from the CCDC.
;
_cell_angle_alpha 106.2944(10)
_cell_angle_beta 101.4607(11)
_cell_angle_gamma 107.842(2)
_cell_formula_units_Z 2
_cell_length_a 12.8050(13)
_cell_length_b 15.7979(17)
_cell_length_c 16.7992(17)
_cell_measurement_reflns_used 9204
_cell_measurement_temperature 113
_cell_measurement_theta_max 27.50
_cell_measurement_theta_min 3.10
_cell_volume 2950.4(5)
_computing_cell_refinement 'CrystalClear-SM Expert 2.1 b45'
_computing_data_collection 'CrystalClear-SM Expert 2.1 b45 (Rigaku, 2015)'
_computing_data_reduction 'CrystalClear-SM Expert 2.1 b45'
_computing_molecular_graphics 'CrystalStructure 4.2.4'
_computing_publication_material 'CrystalStructure 4.2.4 (Rigaku, 2016)'
_computing_structure_refinement 'SHELXL Version 2016/4 (Sheldrick, 2008)'
_computing_structure_solution 'SHELXT Version 2014/5 (Sheldrick, 2014)'
_diffrn_ambient_temperature 113
_diffrn_detector_area_resol_mean 5.811
_diffrn_measured_fraction_theta_full 0.992
_diffrn_measured_fraction_theta_max 0.984
_diffrn_measurement_device_type 'Rigaku XtaLAB P200'
_diffrn_measurement_method \w
_diffrn_radiation_type 'Mo K\a'
_diffrn_radiation_wavelength 0.71075
_diffrn_reflns_av_R_equivalents 0.0523
_diffrn_reflns_Laue_measured_fraction_full 0.992
_diffrn_reflns_Laue_measured_fraction_max 0.984
_diffrn_reflns_limit_h_max 16
_diffrn_reflns_limit_h_min -16
_diffrn_reflns_limit_k_max 20
_diffrn_reflns_limit_k_min -20
_diffrn_reflns_limit_l_max 21
_diffrn_reflns_limit_l_min -21
_diffrn_reflns_number 42648
_diffrn_reflns_point_group_measured_fraction_full 0.992
_diffrn_reflns_point_group_measured_fraction_max 0.984
_diffrn_reflns_theta_full 25.242
_diffrn_reflns_theta_max 27.520
_diffrn_reflns_theta_min 3.143
_diffrn_standards_number 0
_exptl_absorpt_coefficient_mu 5.902
_exptl_absorpt_correction_T_max 1.000
_exptl_absorpt_correction_T_min 0.880
_exptl_absorpt_correction_type multi-scan
_exptl_crystal_colour orange
_exptl_crystal_density_diffrn 1.924
_exptl_crystal_density_method 'not measured'
_exptl_crystal_description block
_exptl_crystal_F_000 1654.00
_exptl_crystal_size_max 0.140
_exptl_crystal_size_mid 0.130
_exptl_crystal_size_min 0.100
_refine_diff_density_max 2.23
_refine_diff_density_min -2.65
_refine_ls_extinction_method none
_refine_ls_goodness_of_fit_ref 1.045
_refine_ls_hydrogen_treatment constr
_refine_ls_number_parameters 694
_refine_ls_number_reflns 13368
_refine_ls_number_restraints 0
_refine_ls_R_factor_all 0.0352
_refine_ls_R_factor_gt 0.0298
_refine_ls_shift/su_max 0.001
_refine_ls_structure_factor_coef Fsqd
_refine_ls_weighting_details 'w = 1/[\s^2^(Fo^2^)+(0.0284P)^2^+15.3242P] where P=(Fo^2^+2Fc^2^)/3'
_refine_ls_weighting_scheme calc
_refine_ls_wR_factor_gt 0.0761
_refine_ls_wR_factor_ref 0.0782
_reflns_Friedel_coverage 0.000
_reflns_number_gt 12001
_reflns_number_total 13368
_reflns_threshold_expression F^2^>2.0\s(F^2^)
_cod_data_source_file d4dt00932k2.cif
_cod_data_source_block NAK6024
_cod_depositor_comments
;
The following automatic conversions were performed:

data item '_exptl_absorpt_correction_type' value 'Multi-scan' was
changed to 'multi-scan' in accordance with the
/home/data/users/saulius/crontab/automatic-downloads/rss-feeds/RSC/lib/dictionaries/cif_core.dic
dictionary named 'cif_core.dic' version 2.4.2 last updated on
2011-04-26.

Automatic conversion script
Id: cif_fix_values 8170 2020-07-09 18:12:32Z antanas 

 Adding full bibliography for 7715930--7715931.cif.
;
_cod_database_code 7715931

loop_
_space_group_symop_id
_space_group_symop_operation_xyz
1 +X,+Y,+Z
2 -X,-Y,-Z

loop_
_atom_site_label
_atom_site_type_symbol
_atom_site_fract_x
_atom_site_fract_y
_atom_site_fract_z
_atom_site_U_iso_or_equiv
_atom_site_adp_type
_atom_site_occupancy
_atom_site_site_symmetry_order
_atom_site_calc_flag
_atom_site_refinement_flags_posn
_atom_site_refinement_flags_adp
_atom_site_refinement_flags_occupancy
_atom_site_disorder_assembly
_atom_site_disorder_group
AU1 Au 0.43494(2) 0.48941(2) 0.74277(2) 0.01692(5) Uani 1 1 d . . . . .
AU2 Au -0.00839(2) 0.21431(2) 0.39598(2) 0.02110(5) Uani 1 1 d . . . . .
RH1 Rh 0.26812(3) 0.26049(2) 0.55911(2) 0.01726(7) Uani 1 1 d . . . . .
RH2 Rh 0.23314(3) 0.42694(2) 0.53300(2) 0.01817(8) Uani 1 1 d . . . . .
RH3 Rh 0.12174(3) 0.32710(2) 0.63423(2) 0.01522(7) Uani 1 1 d . . . . .
P1 P 0.59362(10) 0.59555(8) 0.84938(8) 0.0189(2) Uani 1 1 d . . . . .
P2 P -0.15265(11) 0.14209(9) 0.27190(8) 0.0214(2) Uani 1 1 d . . . . .
F1 F 1.2652(4) 0.7836(3) 1.1021(4) 0.0674(13) Uani 1 1 d . . . . .
F2 F 1.0745(4) 0.7453(4) 1.0831(4) 0.0915(19) Uani 1 1 d . . . . .
F3 F 1.2016(4) 0.8631(5) 1.2060(3) 0.0903(18) Uani 1 1 d . . . . .
F4 F 1.1841(5) 0.8853(4) 1.0809(5) 0.098(2) Uani 1 1 d . . . . .
O1 O 0.2930(3) 0.3974(2) 0.6422(2) 0.0174(6) Uani 1 1 d . . . . .
O2 O 0.1264(3) 0.2873(2) 0.5055(2) 0.0177(6) Uani 1 1 d . . . . .
C1 C 0.6993(4) 0.5461(3) 0.8781(3) 0.0225(9) Uani 1 1 d . . . . .
C2 C 0.7853(4) 0.5888(4) 0.9593(4) 0.0350(13) Uani 1 1 d . . . . .
H2 H 0.794217 0.648736 0.998986 0.042 Uiso 1 1 calc R U . . .
C3 C 0.8577(5) 0.5435(5) 0.9821(4) 0.0399(14) Uani 1 1 d . . . . .
H3 H 0.916549 0.573166 1.036958 0.048 Uiso 1 1 calc R U . . .
C4 C 0.8446(5) 0.4560(5) 0.9256(4) 0.0365(13) Uani 1 1 d . . . . .
H4 H 0.893040 0.424809 0.942472 0.044 Uiso 1 1 calc R U . . .
C5 C 0.7613(5) 0.4130(4) 0.8441(4) 0.0331(12) Uani 1 1 d . . . . .
H5 H 0.753366 0.353234 0.804899 0.040 Uiso 1 1 calc R U . . .
C6 C 0.6894(4) 0.4583(4) 0.8205(3) 0.0259(10) Uani 1 1 d . . . . .
H6 H 0.632781 0.429355 0.764563 0.031 Uiso 1 1 calc R U . . .
C7 C 0.6614(4) 0.6981(3) 0.8219(3) 0.0213(9) Uani 1 1 d . . . . .
C8 C 0.5892(5) 0.7392(4) 0.7882(3) 0.0281(11) Uani 1 1 d . . . . .
H8 H 0.508178 0.709847 0.776394 0.034 Uiso 1 1 calc R U . . .
C9 C 0.6341(5) 0.8218(4) 0.7719(4) 0.0332(12) Uani 1 1 d . . . . .
H9 H 0.584459 0.850197 0.751079 0.040 Uiso 1 1 calc R U . . .
C10 C 0.7505(5) 0.8627(4) 0.7859(4) 0.0311(11) Uani 1 1 d . . . . .
H10 H 0.781277 0.919122 0.774155 0.037 Uiso 1 1 calc R U . . .
C11 C 0.8236(5) 0.8222(4) 0.8171(4) 0.0338(12) Uani 1 1 d . . . . .
H11 H 0.904173 0.850616 0.826548 0.041 Uiso 1 1 calc R U . . .
C12 C 0.7780(4) 0.7385(4) 0.8349(4) 0.0282(11) Uani 1 1 d . . . . .
H12 H 0.827764 0.710128 0.855680 0.034 Uiso 1 1 calc R U . . .
C13 C 0.5654(4) 0.6482(3) 0.9493(3) 0.0204(9) Uani 1 1 d . . . . .
C14 C 0.4670(5) 0.5978(4) 0.9651(4) 0.0293(11) Uani 1 1 d . . . . .
H14 H 0.416359 0.536132 0.924042 0.035 Uiso 1 1 calc R U . . .
C15 C 0.4421(5) 0.6370(5) 1.0405(4) 0.0389(14) Uani 1 1 d . . . . .
H15 H 0.373976 0.602676 1.050464 0.047 Uiso 1 1 calc R U . . .
C16 C 0.5175(6) 0.7268(5) 1.1016(4) 0.0400(14) Uani 1 1 d . . . . .
H16 H 0.500933 0.753468 1.153422 0.048 Uiso 1 1 calc R U . . .
C17 C 0.6166(5) 0.7771(4) 1.0867(4) 0.0342(12) Uani 1 1 d . . . . .
H17 H 0.668588 0.837802 1.128546 0.041 Uiso 1 1 calc R U . . .
C18 C 0.6398(5) 0.7382(4) 1.0101(4) 0.0286(11) Uani 1 1 d . . . . .
H18 H 0.706674 0.773274 0.999194 0.034 Uiso 1 1 calc R U . . .
C19 C -0.1702(4) 0.2255(4) 0.2189(3) 0.0250(10) Uani 1 1 d . . . . .
C20 C -0.2681(5) 0.2466(4) 0.2061(4) 0.0312(11) Uani 1 1 d . . . . .
H20 H -0.328370 0.219919 0.227774 0.037 Uiso 1 1 calc R U . . .
C21 C -0.2774(5) 0.3074(4) 0.1612(4) 0.0356(12) Uani 1 1 d . . . . .
H21 H -0.343472 0.323374 0.153844 0.043 Uiso 1 1 calc R U . . .
C22 C -0.1932(5) 0.3442(4) 0.1276(4) 0.0358(13) Uani 1 1 d . . . . .
H22 H -0.202981 0.382106 0.093964 0.043 Uiso 1 1 calc R U . . .
C23 C -0.0937(6) 0.3261(5) 0.1427(5) 0.0464(16) Uani 1 1 d . . . . .
H23 H -0.033926 0.352965 0.120767 0.056 Uiso 1 1 calc R U . . .
C24 C -0.0810(5) 0.2687(4) 0.1901(5) 0.0418(14) Uani 1 1 d . . . . .
H24 H -0.010980 0.258791 0.202843 0.050 Uiso 1 1 calc R U . . .
C25 C -0.1241(4) 0.0546(3) 0.1918(3) 0.0231(10) Uani 1 1 d . . . . .
C26 C -0.0555(4) 0.0087(3) 0.2212(3) 0.0250(10) Uani 1 1 d . . . . .
H26 H -0.028815 0.020031 0.281615 0.030 Uiso 1 1 calc R U . . .
C27 C -0.0265(5) -0.0538(3) 0.1608(4) 0.0294(11) Uani 1 1 d . . . . .
H27 H 0.019435 -0.085579 0.180309 0.035 Uiso 1 1 calc R U . . .
C28 C -0.0642(5) -0.0698(4) 0.0730(4) 0.0296(11) Uani 1 1 d . . . . .
H28 H -0.043389 -0.111858 0.032478 0.036 Uiso 1 1 calc R U . . .
C29 C -0.1322(5) -0.0247(4) 0.0441(4) 0.0324(12) Uani 1 1 d . . . . .
H29 H -0.158259 -0.035922 -0.016415 0.039 Uiso 1 1 calc R U . . .
C30 C -0.1626(4) 0.0373(4) 0.1032(3) 0.0282(11) Uani 1 1 d . . . . .
H30 H -0.209742 0.067829 0.082978 0.034 Uiso 1 1 calc R U . . .
C31 C -0.2903(4) 0.0844(3) 0.2849(3) 0.0234(10) Uani 1 1 d . . . . .
C32 C -0.3040(5) 0.1077(4) 0.3681(3) 0.0272(10) Uani 1 1 d . . . . .
H32 H -0.240452 0.153513 0.417091 0.033 Uiso 1 1 calc R U . . .
C33 C -0.4086(5) 0.0650(4) 0.3799(4) 0.0340(12) Uani 1 1 d . . . . .
H33 H -0.417015 0.081757 0.436468 0.041 Uiso 1 1 calc R U . . .
C34 C -0.5025(5) -0.0037(4) 0.3072(4) 0.0337(12) Uani 1 1 d . . . . .
H34 H -0.574634 -0.033558 0.314664 0.040 Uiso 1 1 calc R U . . .
C35 C -0.4896(5) -0.0272(4) 0.2259(4) 0.0310(11) Uani 1 1 d . . . . .
H35 H -0.552865 -0.073995 0.177217 0.037 Uiso 1 1 calc R U . . .
C36 C -0.3852(4) 0.0164(4) 0.2136(4) 0.0282(11) Uani 1 1 d . . . . .
H36 H -0.378038 0.000035 0.156635 0.034 Uiso 1 1 calc R U . . .
C37 C 0.2518(5) 0.1492(4) 0.4484(3) 0.0345(13) Uani 1 1 d . . . . .
H37 H 0.201660 0.146298 0.393073 0.041 Uiso 1 1 calc R U . . .
C38 C 0.1900(5) 0.1114(4) 0.4985(4) 0.0324(12) Uani 1 1 d . . . . .
H38 H 0.104241 0.086397 0.472100 0.039 Uiso 1 1 calc R U . . .
C39 C 0.2304(5) 0.0602(4) 0.5559(4) 0.0388(14) Uani 1 1 d . . . . .
H39A H 0.279469 0.029688 0.530907 0.047 Uiso 1 1 calc R U . . .
H39B H 0.162373 0.009209 0.556102 0.047 Uiso 1 1 calc R U . . .
C40 C 0.2994(5) 0.1298(4) 0.6507(4) 0.0308(11) Uani 1 1 d . . . . .
H40A H 0.245685 0.131725 0.685536 0.037 Uiso 1 1 calc R U . . .
H40B H 0.355292 0.105786 0.676574 0.037 Uiso 1 1 calc R U . . .
C41 C 0.3643(4) 0.2307(3) 0.6554(3) 0.0211(9) Uani 1 1 d . . . . .
H41 H 0.390581 0.280544 0.715120 0.025 Uiso 1 1 calc R U . . .
C42 C 0.4321(4) 0.2553(4) 0.6029(3) 0.0264(10) Uani 1 1 d . . . . .
H42 H 0.497176 0.319328 0.631858 0.032 Uiso 1 1 calc R U . . .
C43 C 0.4554(5) 0.1823(5) 0.5354(4) 0.0387(14) Uani 1 1 d . . . . .
H43A H 0.449426 0.126355 0.552500 0.046 Uiso 1 1 calc R U . . .
H43B H 0.534906 0.210945 0.533514 0.046 Uiso 1 1 calc R U . . .
C44 C 0.3687(6) 0.1495(5) 0.4441(4) 0.0479(17) Uani 1 1 d . . . . .
H44A H 0.399741 0.192580 0.414214 0.058 Uiso 1 1 calc R U . . .
H44B H 0.359679 0.084275 0.409192 0.058 Uiso 1 1 calc R U . . .
C45 C 0.1301(6) 0.4539(4) 0.4363(4) 0.0368(14) Uani 1 1 d . . . . .
H45 H 0.048134 0.407053 0.411297 0.044 Uiso 1 1 calc R U . . .
C46 C 0.2063(6) 0.4198(4) 0.4044(4) 0.0398(15) Uani 1 1 d . . . . .
H46 H 0.168394 0.352960 0.360610 0.048 Uiso 1 1 calc R U . . .
C47 C 0.3174(7) 0.4785(6) 0.3928(4) 0.069(3) Uani 1 1 d . . . . .
H47A H 0.297781 0.497495 0.342172 0.083 Uiso 1 1 calc R U . . .
H47B H 0.362762 0.438544 0.380093 0.083 Uiso 1 1 calc R U . . .
C48 C 0.3911(7) 0.5684(6) 0.4741(5) 0.072(3) Uani 1 1 d . . . . .
H48A H 0.473563 0.585533 0.477878 0.086 Uiso 1 1 calc R U . . .
H48B H 0.369806 0.622217 0.468986 0.086 Uiso 1 1 calc R U . . .
C49 C 0.3744(6) 0.5530(4) 0.5576(4) 0.0422(15) Uani 1 1 d . . . . .
H49 H 0.446886 0.561360 0.600223 0.051 Uiso 1 1 calc R U . . .
C50 C 0.2944(6) 0.5747(4) 0.5964(4) 0.0380(14) Uani 1 1 d . . . . .
H50 H 0.321240 0.595872 0.661475 0.046 Uiso 1 1 calc R U . . .
C51 C 0.2077(8) 0.6138(4) 0.5626(5) 0.064(2) Uani 1 1 d . . . . .
H51A H 0.248384 0.682145 0.573082 0.077 Uiso 1 1 calc R U . . .
H51B H 0.150945 0.609229 0.595158 0.077 Uiso 1 1 calc R U . . .
C52 C 0.1429(8) 0.5584(5) 0.4635(5) 0.064(2) Uani 1 1 d . . . . .
H52A H 0.065473 0.561153 0.449832 0.077 Uiso 1 1 calc R U . . .
H52B H 0.186015 0.589293 0.429716 0.077 Uiso 1 1 calc R U . . .
C53 C -0.0171(4) 0.2019(3) 0.6112(3) 0.0234(10) Uani 1 1 d . . . . .
H53 H -0.041236 0.152479 0.551518 0.028 Uiso 1 1 calc R U . . .
C54 C -0.0591(4) 0.2752(3) 0.6141(3) 0.0234(10) Uani 1 1 d . . . . .
H54 H -0.107167 0.268979 0.556428 0.028 Uiso 1 1 calc R U . . .
C55 C -0.0907(5) 0.3237(4) 0.6920(4) 0.0293(11) Uani 1 1 d . . . . .
H55A H -0.110464 0.280197 0.724079 0.035 Uiso 1 1 calc R U . . .
H55B H -0.159371 0.337545 0.671558 0.035 Uiso 1 1 calc R U . . .
C56 C 0.0104(5) 0.4175(4) 0.7538(4) 0.0321(12) Uani 1 1 d . . . . .
H56A H 0.005860 0.470070 0.734130 0.039 Uiso 1 1 calc R U . . .
H56B H 0.003446 0.432885 0.813386 0.039 Uiso 1 1 calc R U . . .
C57 C 0.1256(4) 0.4107(4) 0.7566(3) 0.0236(10) Uani 1 1 d . . . . .
H57 H 0.191847 0.474140 0.783292 0.028 Uiso 1 1 calc R U . . .
C58 C 0.1564(4) 0.3349(3) 0.7644(3) 0.0233(10) Uani 1 1 d . . . . .
H58 H 0.240077 0.354668 0.795558 0.028 Uiso 1 1 calc R U . . .
C59 C 0.0775(5) 0.2465(4) 0.7739(4) 0.0307(11) Uani 1 1 d . . . . .
H59A H 0.024714 0.264062 0.805041 0.037 Uiso 1 1 calc R U . . .
H59B H 0.124892 0.223274 0.809693 0.037 Uiso 1 1 calc R U . . .
C60 C 0.0050(5) 0.1649(4) 0.6843(4) 0.0290(11) Uani 1 1 d . . . . .
H60A H 0.046200 0.121740 0.670140 0.035 Uiso 1 1 calc R U . . .
H60B H -0.069883 0.127276 0.688561 0.035 Uiso 1 1 calc R U . . .
C61 C 1.4147(5) 1.0041(5) 1.0390(4) 0.0389(13) Uani 1 1 d . . . . .
H61 H 1.356547 1.007265 1.065837 0.047 Uiso 1 1 calc R U . . .
C62 C 1.4895(6) 1.0861(5) 1.0348(4) 0.0410(14) Uani 1 1 d . . . . .
H62 H 1.482149 1.145336 1.058599 0.049 Uiso 1 1 calc R U . . .
C63 C 1.5753(5) 1.0826(5) 0.9960(4) 0.0421(14) Uani 1 1 d . . . . .
H63 H 1.626569 1.139130 0.993563 0.050 Uiso 1 1 calc R U . . .
B1 B 1.1814(7) 0.8181(5) 1.1180(6) 0.0463(18) Uani 1 1 d . . . . .

loop_
_atom_site_aniso_label
_atom_site_aniso_U_11
_atom_site_aniso_U_22
_atom_site_aniso_U_33
_atom_site_aniso_U_23
_atom_site_aniso_U_13
_atom_site_aniso_U_12
AU1 0.01556(8) 0.01528(8) 0.01767(9) 0.00650(6) 0.00301(6) 0.00393(6)
AU2 0.02251(9) 0.02106(9) 0.01710(9) 0.00596(7) 0.00238(7) 0.00826(7)
RH1 0.02052(17) 0.01817(16) 0.01303(16) 0.00478(13) 0.00269(13) 0.00983(14)
RH2 0.02229(17) 0.01837(16) 0.01591(17) 0.01021(13) 0.00607(14) 0.00686(14)
RH3 0.01759(16) 0.01517(15) 0.01343(16) 0.00691(13) 0.00485(13) 0.00545(13)
P1 0.0156(5) 0.0185(5) 0.0198(6) 0.0078(5) 0.0040(4) 0.0032(4)
P2 0.0221(6) 0.0210(6) 0.0193(6) 0.0072(5) 0.0031(5) 0.0082(5)
F1 0.051(2) 0.051(2) 0.113(4) 0.030(3) 0.041(3) 0.026(2)
F2 0.051(3) 0.081(3) 0.105(4) 0.003(3) 0.044(3) -0.007(3)
F3 0.057(3) 0.123(5) 0.063(3) 0.013(3) 0.025(3) 0.014(3)
F4 0.102(4) 0.103(4) 0.161(6) 0.093(4) 0.082(4) 0.068(4)
O1 0.0183(15) 0.0158(14) 0.0185(16) 0.0080(12) 0.0055(12) 0.0056(12)
O2 0.0177(15) 0.0187(15) 0.0156(15) 0.0067(12) 0.0024(12) 0.0069(13)
C1 0.015(2) 0.025(2) 0.026(2) 0.012(2) 0.0050(18) 0.0051(18)
C2 0.021(2) 0.033(3) 0.039(3) 0.006(2) -0.005(2) 0.009(2)
C3 0.021(3) 0.049(4) 0.042(3) 0.014(3) -0.002(2) 0.013(3)
C4 0.025(3) 0.054(4) 0.044(3) 0.023(3) 0.015(2) 0.025(3)
C5 0.034(3) 0.044(3) 0.035(3) 0.016(3) 0.021(2) 0.025(3)
C6 0.025(2) 0.038(3) 0.021(2) 0.013(2) 0.013(2) 0.016(2)
C7 0.023(2) 0.019(2) 0.019(2) 0.0070(18) 0.0072(18) 0.0030(18)
C8 0.025(2) 0.031(3) 0.030(3) 0.016(2) 0.009(2) 0.009(2)
C9 0.038(3) 0.029(3) 0.033(3) 0.016(2) 0.008(2) 0.011(2)
C10 0.041(3) 0.025(3) 0.027(3) 0.012(2) 0.015(2) 0.008(2)
C11 0.028(3) 0.030(3) 0.041(3) 0.014(2) 0.017(2) 0.003(2)
C12 0.025(2) 0.027(3) 0.034(3) 0.013(2) 0.013(2) 0.008(2)
C13 0.023(2) 0.021(2) 0.021(2) 0.0110(19) 0.0069(18) 0.0095(19)
C14 0.028(3) 0.033(3) 0.027(3) 0.016(2) 0.008(2) 0.007(2)
C15 0.037(3) 0.056(4) 0.036(3) 0.028(3) 0.022(3) 0.017(3)
C16 0.058(4) 0.050(4) 0.025(3) 0.016(3) 0.020(3) 0.031(3)
C17 0.046(3) 0.029(3) 0.025(3) 0.007(2) 0.010(2) 0.014(2)
C18 0.028(3) 0.026(3) 0.030(3) 0.010(2) 0.011(2) 0.007(2)
C19 0.028(3) 0.024(2) 0.021(2) 0.0085(19) 0.004(2) 0.010(2)
C20 0.032(3) 0.035(3) 0.032(3) 0.014(2) 0.010(2) 0.017(2)
C21 0.037(3) 0.029(3) 0.042(3) 0.015(2) 0.008(3) 0.016(2)
C22 0.052(4) 0.026(3) 0.033(3) 0.015(2) 0.010(3) 0.018(3)
C23 0.053(4) 0.041(3) 0.067(5) 0.036(3) 0.035(4) 0.023(3)
C24 0.038(3) 0.043(3) 0.059(4) 0.030(3) 0.019(3) 0.022(3)
C25 0.020(2) 0.020(2) 0.023(2) 0.0045(19) 0.0031(19) 0.0044(19)
C26 0.027(2) 0.021(2) 0.029(3) 0.013(2) 0.010(2) 0.008(2)
C27 0.031(3) 0.020(2) 0.042(3) 0.017(2) 0.015(2) 0.010(2)
C28 0.030(3) 0.023(2) 0.030(3) 0.004(2) 0.012(2) 0.007(2)
C29 0.030(3) 0.037(3) 0.022(3) 0.004(2) 0.005(2) 0.010(2)
C30 0.024(2) 0.031(3) 0.025(3) 0.008(2) 0.002(2) 0.009(2)
C31 0.026(2) 0.020(2) 0.026(2) 0.0094(19) 0.006(2) 0.0105(19)
C32 0.034(3) 0.022(2) 0.029(3) 0.008(2) 0.010(2) 0.015(2)
C33 0.042(3) 0.036(3) 0.039(3) 0.015(3) 0.022(3) 0.026(3)
C34 0.031(3) 0.036(3) 0.047(3) 0.020(3) 0.019(3) 0.020(2)
C35 0.024(3) 0.033(3) 0.037(3) 0.014(2) 0.007(2) 0.012(2)
C36 0.029(3) 0.031(3) 0.027(3) 0.012(2) 0.008(2) 0.013(2)
C37 0.043(3) 0.038(3) 0.018(2) -0.001(2) 0.001(2) 0.026(3)
C38 0.038(3) 0.018(2) 0.026(3) -0.003(2) -0.004(2) 0.011(2)
C39 0.043(3) 0.020(3) 0.043(3) 0.007(2) -0.003(3) 0.015(2)
C40 0.037(3) 0.024(2) 0.032(3) 0.011(2) 0.003(2) 0.016(2)
C41 0.026(2) 0.023(2) 0.016(2) 0.0076(18) 0.0016(18) 0.0140(19)
C42 0.023(2) 0.034(3) 0.024(3) 0.009(2) 0.003(2) 0.019(2)
C43 0.041(3) 0.054(4) 0.028(3) 0.009(3) 0.011(3) 0.034(3)
C44 0.052(4) 0.069(4) 0.027(3) 0.003(3) 0.013(3) 0.042(4)
C45 0.052(4) 0.027(3) 0.026(3) 0.016(2) -0.005(3) 0.013(3)
C46 0.048(3) 0.043(3) 0.016(2) 0.018(2) 0.004(2) -0.001(3)
C47 0.068(5) 0.087(6) 0.029(3) 0.029(4) 0.020(3) -0.010(4)
C48 0.062(5) 0.080(6) 0.046(4) 0.042(4) 0.007(4) -0.020(4)
C49 0.045(3) 0.036(3) 0.031(3) 0.021(3) 0.005(3) -0.008(3)
C50 0.052(4) 0.017(2) 0.030(3) 0.010(2) -0.008(3) 0.006(2)
C51 0.088(6) 0.023(3) 0.054(4) 0.005(3) -0.024(4) 0.023(3)
C52 0.087(6) 0.035(3) 0.054(4) 0.022(3) -0.017(4) 0.021(4)
C53 0.017(2) 0.021(2) 0.026(2) 0.012(2) 0.0036(19) 0.0005(18)
C54 0.018(2) 0.025(2) 0.024(2) 0.010(2) 0.0041(19) 0.0042(19)
C55 0.027(3) 0.037(3) 0.031(3) 0.016(2) 0.015(2) 0.015(2)
C56 0.040(3) 0.039(3) 0.024(3) 0.010(2) 0.017(2) 0.021(3)
C57 0.027(2) 0.026(2) 0.015(2) 0.0064(19) 0.0078(19) 0.008(2)
C58 0.028(2) 0.028(2) 0.013(2) 0.0102(19) 0.0058(18) 0.008(2)
C59 0.034(3) 0.038(3) 0.028(3) 0.025(2) 0.011(2) 0.012(2)
C60 0.029(3) 0.026(2) 0.034(3) 0.020(2) 0.010(2) 0.006(2)
C61 0.030(3) 0.057(4) 0.025(3) 0.011(3) 0.003(2) 0.017(3)
C62 0.044(3) 0.042(3) 0.033(3) 0.010(3) 0.002(3) 0.021(3)
C63 0.037(3) 0.040(3) 0.033(3) 0.008(3) 0.003(3) 0.003(3)
B1 0.038(4) 0.038(4) 0.065(5) 0.017(4) 0.029(4) 0.011(3)

loop_
_atom_type_symbol
_atom_type_description
_atom_type_scat_dispersion_real
_atom_type_scat_dispersion_imag
_atom_type_scat_source
C C 0.0033 0.0016
;
International Tables for Crystallography
(Vol. C, Tables 4.2.6.8 and 6.1.1.4)
;
H H 0.0000 0.0000
;
International Tables for Crystallography
(Vol. C, Table 6.1.1.4)
;
Au Au -2.0133 8.8022
;
International Tables for Crystallography
(Vol. C, Tables 4.2.6.8 and 6.1.1.4)
;
B B 0.0013 0.0007
;
International Tables for Crystallography
(Vol. C, Tables 4.2.6.8 and 6.1.1.4)
;
F F 0.0171 0.0103
;
International Tables for Crystallography
(Vol. C, Tables 4.2.6.8 and 6.1.1.4)
;
O O 0.0106 0.0060
;
International Tables for Crystallography
(Vol. C, Tables 4.2.6.8 and 6.1.1.4)
;
Rh Rh -1.1178 0.9187
;
International Tables for Crystallography
(Vol. C, Tables 4.2.6.8 and 6.1.1.4)
;
P P 0.1023 0.0942
;
International Tables for Crystallography
(Vol. C, Tables 4.2.6.8 and 6.1.1.4)
;

loop_
_geom_angle_atom_site_label_1
_geom_angle_atom_site_label_2
_geom_angle_atom_site_label_3
_geom_angle
_geom_angle_site_symmetry_1
_geom_angle_site_symmetry_3
_geom_angle_publ_flag
O1 AU1 P1 176.97(9) . . ?
O2 AU2 P2 176.01(9) . . ?
O2 RH1 C41 151.83(16) . . ?
O2 RH1 C37 97.57(17) . . ?
C41 RH1 C37 99.6(2) . . ?
O2 RH1 C38 96.10(18) . . ?
C41 RH1 C38 83.7(2) . . ?
C37 RH1 C38 39.0(2) . . ?
O2 RH1 O1 74.34(12) . . ?
C41 RH1 O1 94.94(15) . . ?
C37 RH1 O1 160.84(19) . . ?
C38 RH1 O1 156.88(19) . . ?
O2 RH1 C42 167.36(17) . . ?
C41 RH1 C42 39.03(19) . . ?
C37 RH1 C42 82.4(2) . . ?
C38 RH1 C42 91.7(2) . . ?
O1 RH1 C42 101.72(17) . . ?
O2 RH1 RH3 48.82(9) . . ?
C41 RH1 RH3 104.58(13) . . ?
C37 RH1 RH3 136.90(17) . . ?
C38 RH1 RH3 109.28(17) . . ?
O1 RH1 RH3 48.63(8) . . ?
C42 RH1 RH3 136.77(14) . . ?
O2 RH1 RH2 44.88(8) . . ?
C41 RH1 RH2 138.19(13) . . ?
C37 RH1 RH2 117.31(16) . . ?
C38 RH1 RH2 137.52(15) . . ?
O1 RH1 RH2 45.09(8) . . ?
C42 RH1 RH2 124.15(15) . . ?
RH3 RH1 RH2 61.550(12) . . ?
O2 RH2 O1 75.12(12) . . ?
O2 RH2 C46 97.12(18) . . ?
O1 RH2 C46 156.5(2) . . ?
O2 RH2 C50 154.2(2) . . ?
O1 RH2 C50 96.38(17) . . ?
C46 RH2 C50 99.3(2) . . ?
O2 RH2 C49 164.9(2) . . ?
O1 RH2 C49 99.03(19) . . ?
C46 RH2 C49 82.7(2) . . ?
C50 RH2 C49 38.9(3) . . ?
O2 RH2 C45 98.09(18) . . ?
O1 RH2 C45 162.9(2) . . ?
C46 RH2 C45 38.4(3) . . ?
C50 RH2 C45 83.0(2) . . ?
C49 RH2 C45 91.2(2) . . ?
O2 RH2 RH3 45.87(9) . . ?
O1 RH2 RH3 45.77(8) . . ?
C46 RH2 RH3 139.47(16) . . ?
C50 RH2 RH3 111.16(18) . . ?
C49 RH2 RH3 137.55(16) . . ?
C45 RH2 RH3 118.58(18) . . ?
O2 RH2 RH1 45.12(8) . . ?
O1 RH2 RH1 45.88(9) . . ?
C46 RH2 RH1 113.37(19) . . ?
C50 RH2 RH1 139.83(15) . . ?
C49 RH2 RH1 121.1(2) . . ?
C45 RH2 RH1 137.22(15) . . ?
RH3 RH2 RH1 56.312(12) . . ?
C57 RH3 C53 99.7(2) . . ?
C57 RH3 O1 98.42(16) . . ?
C53 RH3 O1 150.54(16) . . ?
C57 RH3 O2 160.51(16) . . ?
C53 RH3 O2 94.71(17) . . ?
O1 RH3 O2 74.33(12) . . ?
C57 RH3 C58 39.04(19) . . ?
C53 RH3 C58 83.58(19) . . ?
O1 RH3 C58 96.28(16) . . ?
O2 RH3 C58 157.55(16) . . ?
C57 RH3 C54 82.2(2) . . ?
C53 RH3 C54 39.12(19) . . ?
O1 RH3 C54 168.31(15) . . ?
O2 RH3 C54 101.27(16) . . ?
C58 RH3 C54 91.51(19) . . ?
C57 RH3 RH1 138.38(14) . . ?
C53 RH3 RH1 103.20(14) . . ?
O1 RH3 RH1 49.11(9) . . ?
O2 RH3 RH1 48.33(8) . . ?
C58 RH3 RH1 110.16(14) . . ?
C54 RH3 RH1 135.32(14) . . ?
C57 RH3 RH2 117.21(13) . . ?
C53 RH3 RH2 138.15(14) . . ?
O1 RH3 RH2 45.41(8) . . ?
O2 RH3 RH2 45.18(8) . . ?
C58 RH3 RH2 137.72(14) . . ?
C54 RH3 RH2 124.07(13) . . ?
RH1 RH3 RH2 62.137(13) . . ?
C1 P1 C13 106.3(2) . . ?
C1 P1 C7 108.7(2) . . ?
C13 P1 C7 103.4(2) . . ?
C1 P1 AU1 113.23(17) . . ?
C13 P1 AU1 113.08(16) . . ?
C7 P1 AU1 111.49(16) . . ?
C31 P2 C25 108.9(2) . . ?
C31 P2 C19 106.9(2) . . ?
C25 P2 C19 103.7(2) . . ?
C31 P2 AU2 113.51(17) . . ?
C25 P2 AU2 111.40(16) . . ?
C19 P2 AU2 111.77(17) . . ?
AU1 O1 RH2 123.12(14) . . ?
AU1 O1 RH3 132.93(16) . . ?
RH2 O1 RH3 88.82(12) . . ?
AU1 O1 RH1 126.67(15) . . ?
RH2 O1 RH1 89.02(12) . . ?
RH3 O1 RH1 82.26(11) . . ?
AU2 O2 RH2 121.28(15) . . ?
AU2 O2 RH1 132.94(16) . . ?
RH2 O2 RH1 90.00(12) . . ?
AU2 O2 RH3 127.33(15) . . ?
RH2 O2 RH3 88.94(12) . . ?
RH1 O2 RH3 82.85(11) . . ?
C2 C1 C6 118.6(5) . . ?
C2 C1 P1 122.0(4) . . ?
C6 C1 P1 119.2(4) . . ?
C3 C2 C1 120.1(5) . . ?
C3 C2 H2 120.0 . . ?
C1 C2 H2 120.0 . . ?
C4 C3 C2 120.5(5) . . ?
C4 C3 H3 119.8 . . ?
C2 C3 H3 119.8 . . ?
C3 C4 C5 120.5(5) . . ?
C3 C4 H4 119.8 . . ?
C5 C4 H4 119.8 . . ?
C4 C5 C6 119.4(5) . . ?
C4 C5 H5 120.3 . . ?
C6 C5 H5 120.3 . . ?
C5 C6 C1 120.9(5) . . ?
C5 C6 H6 119.5 . . ?
C1 C6 H6 119.5 . . ?
C12 C7 C8 119.1(4) . . ?
C12 C7 P1 124.0(4) . . ?
C8 C7 P1 116.8(4) . . ?
C9 C8 C7 121.0(5) . . ?
C9 C8 H8 119.5 . . ?
C7 C8 H8 119.5 . . ?
C10 C9 C8 119.9(5) . . ?
C10 C9 H9 120.1 . . ?
C8 C9 H9 120.1 . . ?
C9 C10 C11 120.3(5) . . ?
C9 C10 H10 119.8 . . ?
C11 C10 H10 119.8 . . ?
C10 C11 C12 119.9(5) . . ?
C10 C11 H11 120.1 . . ?
C12 C11 H11 120.1 . . ?
C7 C12 C11 119.8(5) . . ?
C7 C12 H12 120.1 . . ?
C11 C12 H12 120.1 . . ?
C14 C13 C18 119.5(5) . . ?
C14 C13 P1 119.1(4) . . ?
C18 C13 P1 121.4(4) . . ?
C13 C14 C15 120.4(5) . . ?
C13 C14 H14 119.8 . . ?
C15 C14 H14 119.8 . . ?
C14 C15 C16 119.9(5) . . ?
C14 C15 H15 120.1 . . ?
C16 C15 H15 120.1 . . ?
C17 C16 C15 120.0(5) . . ?
C17 C16 H16 120.0 . . ?
C15 C16 H16 120.0 . . ?
C16 C17 C18 119.8(5) . . ?
C16 C17 H17 120.1 . . ?
C18 C17 H17 120.1 . . ?
C17 C18 C13 120.4(5) . . ?
C17 C18 H18 119.8 . . ?
C13 C18 H18 119.8 . . ?
C20 C19 C24 119.3(5) . . ?
C20 C19 P2 122.8(4) . . ?
C24 C19 P2 117.9(4) . . ?
C19 C20 C21 119.3(5) . . ?
C19 C20 H20 120.4 . . ?
C21 C20 H20 120.4 . . ?
C22 C21 C20 121.1(5) . . ?
C22 C21 H21 119.4 . . ?
C20 C21 H21 119.4 . . ?
C21 C22 C23 119.7(5) . . ?
C21 C22 H22 120.1 . . ?
C23 C22 H22 120.1 . . ?
C22 C23 C24 119.9(6) . . ?
C22 C23 H23 120.0 . . ?
C24 C23 H23 120.0 . . ?
C23 C24 C19 120.4(6) . . ?
C23 C24 H24 119.8 . . ?
C19 C24 H24 119.8 . . ?
C30 C25 C26 119.6(5) . . ?
C30 C25 P2 121.4(4) . . ?
C26 C25 P2 118.8(4) . . ?
C27 C26 C25 119.4(5) . . ?
C27 C26 H26 120.3 . . ?
C25 C26 H26 120.3 . . ?
C28 C27 C26 120.5(5) . . ?
C28 C27 H27 119.7 . . ?
C26 C27 H27 119.7 . . ?
C27 C28 C29 120.0(5) . . ?
C27 C28 H28 120.0 . . ?
C29 C28 H28 120.0 . . ?
C28 C29 C30 120.2(5) . . ?
C28 C29 H29 119.9 . . ?
C30 C29 H29 119.9 . . ?
C25 C30 C29 120.2(5) . . ?
C25 C30 H30 119.9 . . ?
C29 C30 H30 119.9 . . ?
C36 C31 C32 118.4(5) . . ?
C36 C31 P2 121.8(4) . . ?
C32 C31 P2 119.8(4) . . ?
C33 C32 C31 121.0(5) . . ?
C33 C32 H32 119.5 . . ?
C31 C32 H32 119.5 . . ?
C32 C33 C34 119.4(5) . . ?
C32 C33 H33 120.3 . . ?
C34 C33 H33 120.3 . . ?
C35 C34 C33 119.8(5) . . ?
C35 C34 H34 120.1 . . ?
C33 C34 H34 120.1 . . ?
C34 C35 C36 120.9(5) . . ?
C34 C35 H35 119.5 . . ?
C36 C35 H35 119.5 . . ?
C35 C36 C31 120.3(5) . . ?
C35 C36 H36 119.8 . . ?
C31 C36 H36 119.8 . . ?
C38 C37 C44 126.3(5) . . ?
C38 C37 RH1 70.6(3) . . ?
C44 C37 RH1 111.1(4) . . ?
C38 C37 H37 113.6 . . ?
C44 C37 H37 113.6 . . ?
RH1 C37 H37 113.6 . . ?
C37 C38 C39 124.1(5) . . ?
C37 C38 RH1 70.4(3) . . ?
C39 C38 RH1 112.6(4) . . ?
C37 C38 H38 114.0 . . ?
C39 C38 H38 114.0 . . ?
RH1 C38 H38 114.0 . . ?
C38 C39 C40 111.8(4) . . ?
C38 C39 H39A 109.3 . . ?
C40 C39 H39A 109.3 . . ?
C38 C39 H39B 109.3 . . ?
C40 C39 H39B 109.3 . . ?
H39A C39 H39B 107.9 . . ?
C41 C40 C39 112.1(4) . . ?
C41 C40 H40A 109.2 . . ?
C39 C40 H40A 109.2 . . ?
C41 C40 H40B 109.2 . . ?
C39 C40 H40B 109.2 . . ?
H40A C40 H40B 107.9 . . ?
C42 C41 C40 126.2(5) . . ?
C42 C41 RH1 71.7(3) . . ?
C40 C41 RH1 109.8(3) . . ?
C42 C41 H41 113.7 . . ?
C40 C41 H41 113.7 . . ?
RH1 C41 H41 113.7 . . ?
C41 C42 C43 123.1(5) . . ?
C41 C42 RH1 69.3(3) . . ?
C43 C42 RH1 113.3(4) . . ?
C41 C42 H42 114.4 . . ?
C43 C42 H42 114.4 . . ?
RH1 C42 H42 114.4 . . ?
C42 C43 C44 111.0(4) . . ?
C42 C43 H43A 109.4 . . ?
C44 C43 H43A 109.4 . . ?
C42 C43 H43B 109.4 . . ?
C44 C43 H43B 109.4 . . ?
H43A C43 H43B 108.0 . . ?
C37 C44 C43 112.3(5) . . ?
C37 C44 H44A 109.1 . . ?
C43 C44 H44A 109.1 . . ?
C37 C44 H44B 109.1 . . ?
C43 C44 H44B 109.1 . . ?
H44A C44 H44B 107.9 . . ?
C46 C45 C52 124.5(6) . . ?
C46 C45 RH2 69.9(3) . . ?
C52 C45 RH2 113.0(4) . . ?
C46 C45 H45 113.9 . . ?
C52 C45 H45 113.9 . . ?
RH2 C45 H45 113.9 . . ?
C45 C46 C47 126.5(7) . . ?
C45 C46 RH2 71.8(3) . . ?
C47 C46 RH2 110.8(4) . . ?
C45 C46 H46 113.4 . . ?
C47 C46 H46 113.4 . . ?
RH2 C46 H46 113.4 . . ?
C46 C47 C48 112.1(6) . . ?
C46 C47 H47A 109.2 . . ?
C48 C47 H47A 109.2 . . ?
C46 C47 H47B 109.2 . . ?
C48 C47 H47B 109.2 . . ?
H47A C47 H47B 107.9 . . ?
C49 C48 C47 111.5(5) . . ?
C49 C48 H48A 109.3 . . ?
C47 C48 H48A 109.3 . . ?
C49 C48 H48B 109.3 . . ?
C47 C48 H48B 109.3 . . ?
H48A C48 H48B 108.0 . . ?
C50 C49 C48 124.8(7) . . ?
C50 C49 RH2 69.7(3) . . ?
C48 C49 RH2 113.1(4) . . ?
C50 C49 H49 113.8 . . ?
C48 C49 H49 113.8 . . ?
RH2 C49 H49 113.8 . . ?
C49 C50 C51 126.5(6) . . ?
C49 C50 RH2 71.4(3) . . ?
C51 C50 RH2 110.8(4) . . ?
C49 C50 H50 113.4 . . ?
C51 C50 H50 113.4 . . ?
RH2 C50 H50 113.4 . . ?
C50 C51 C52 111.7(6) . . ?
C50 C51 H51A 109.3 . . ?
C52 C51 H51A 109.3 . . ?
C50 C51 H51B 109.3 . . ?
C52 C51 H51B 109.3 . . ?
H51A C51 H51B 107.9 . . ?
C45 C52 C51 111.4(5) . . ?
C45 C52 H52A 109.4 . . ?
C51 C52 H52A 109.4 . . ?
C45 C52 H52B 109.4 . . ?
C51 C52 H52B 109.4 . . ?
H52A C52 H52B 108.0 . . ?
C54 C53 C60 125.1(5) . . ?
C54 C53 RH3 71.8(3) . . ?
C60 C53 RH3 110.4(3) . . ?
C54 C53 H53 114.0 . . ?
C60 C53 H53 114.0 . . ?
RH3 C53 H53 114.0 . . ?
C53 C54 C55 122.3(4) . . ?
C53 C54 RH3 69.1(3) . . ?
C55 C54 RH3 112.9(3) . . ?
C53 C54 H54 114.8 . . ?
C55 C54 H54 114.8 . . ?
RH3 C54 H54 114.8 . . ?
C54 C55 C56 110.8(4) . . ?
C54 C55 H55A 109.5 . . ?
C56 C55 H55A 109.5 . . ?
C54 C55 H55B 109.5 . . ?
C56 C55 H55B 109.5 . . ?
H55A C55 H55B 108.1 . . ?
C57 C56 C55 112.0(4) . . ?
C57 C56 H56A 109.2 . . ?
C55 C56 H56A 109.2 . . ?
C57 C56 H56B 109.2 . . ?
C55 C56 H56B 109.2 . . ?
H56A C56 H56B 107.9 . . ?
C58 C57 C56 126.2(5) . . ?
C58 C57 RH3 71.0(3) . . ?
C56 C57 RH3 111.0(3) . . ?
C58 C57 H57 113.6 . . ?
C56 C57 H57 113.6 . . ?
RH3 C57 H57 113.6 . . ?
C57 C58 C59 124.6(5) . . ?
C57 C58 RH3 69.9(3) . . ?
C59 C58 RH3 112.6(3) . . ?
C57 C58 H58 113.9 . . ?
C59 C58 H58 113.9 . . ?
RH3 C58 H58 113.9 . . ?
C58 C59 C60 112.3(4) . . ?
C58 C59 H59A 109.2 . . ?
C60 C59 H59A 109.2 . . ?
C58 C59 H59B 109.2 . . ?
C60 C59 H59B 109.2 . . ?
H59A C59 H59B 107.9 . . ?
C53 C60 C59 112.6(4) . . ?
C53 C60 H60A 109.1 . . ?
C59 C60 H60A 109.1 . . ?
C53 C60 H60B 109.1 . . ?
C59 C60 H60B 109.1 . . ?
H60A C60 H60B 107.8 . . ?
C62 C61 C63 119.9(6) . 2_877 ?
C62 C61 H61 120.1 . . ?
C63 C61 H61 120.1 2_877 . ?
C61 C62 C63 120.6(6) . . ?
C61 C62 H62 119.7 . . ?
C63 C62 H62 119.7 . . ?
C61 C63 C62 119.5(6) 2_877 . ?
C61 C63 H63 120.3 2_877 . ?
C62 C63 H63 120.3 . . ?
F4 B1 F2 109.8(8) . . ?
F4 B1 F3 106.7(7) . . ?
F2 B1 F3 109.3(6) . . ?
F4 B1 F1 108.5(6) . . ?
F2 B1 F1 110.3(6) . . ?
F3 B1 F1 112.1(7) . . ?

loop_
_geom_bond_atom_site_label_1
_geom_bond_atom_site_label_2
_geom_bond_distance
_geom_bond_site_symmetry_2
_geom_bond_publ_flag
AU1 O1 2.013(3) . ?
AU1 P1 2.2201(12) . ?
AU2 O2 2.006(3) . ?
AU2 P2 2.2143(12) . ?
RH1 O2 2.078(3) . ?
RH1 C41 2.085(4) . ?
RH1 C37 2.092(5) . ?
RH1 C38 2.095(5) . ?
RH1 O1 2.106(3) . ?
RH1 C42 2.117(5) . ?
RH1 RH3 2.7599(5) . ?
RH1 RH2 2.9324(6) . ?
RH2 O2 2.069(3) . ?
RH2 O1 2.077(3) . ?
RH2 C46 2.084(5) . ?
RH2 C50 2.085(5) . ?
RH2 C49 2.107(5) . ?
RH2 C45 2.108(5) . ?
RH2 RH3 2.9163(5) . ?
RH3 C57 2.090(5) . ?
RH3 C53 2.090(4) . ?
RH3 O1 2.090(3) . ?
RH3 O2 2.094(3) . ?
RH3 C58 2.104(4) . ?
RH3 C54 2.125(5) . ?
P1 C1 1.808(5) . ?
P1 C13 1.811(5) . ?
P1 C7 1.819(5) . ?
P2 C31 1.807(5) . ?
P2 C25 1.821(5) . ?
P2 C19 1.828(5) . ?
F1 B1 1.383(8) . ?
F2 B1 1.371(9) . ?
F3 B1 1.379(10) . ?
F4 B1 1.369(9) . ?
C1 C2 1.401(7) . ?
C1 C6 1.403(7) . ?
C2 C3 1.391(8) . ?
C2 H2 0.9500 . ?
C3 C4 1.379(9) . ?
C3 H3 0.9500 . ?
C4 C5 1.388(8) . ?
C4 H4 0.9500 . ?
C5 C6 1.391(7) . ?
C5 H5 0.9500 . ?
C6 H6 0.9500 . ?
C7 C12 1.376(7) . ?
C7 C8 1.401(7) . ?
C8 C9 1.383(7) . ?
C8 H8 0.9500 . ?
C9 C10 1.371(8) . ?
C9 H9 0.9500 . ?
C10 C11 1.386(8) . ?
C10 H10 0.9500 . ?
C11 C12 1.412(7) . ?
C11 H11 0.9500 . ?
C12 H12 0.9500 . ?
C13 C14 1.388(7) . ?
C13 C18 1.393(7) . ?
C14 C15 1.390(8) . ?
C14 H14 0.9500 . ?
C15 C16 1.396(9) . ?
C15 H15 0.9500 . ?
C16 C17 1.388(9) . ?
C16 H16 0.9500 . ?
C17 C18 1.393(8) . ?
C17 H17 0.9500 . ?
C18 H18 0.9500 . ?
C19 C20 1.385(7) . ?
C19 C24 1.390(8) . ?
C20 C21 1.396(8) . ?
C20 H20 0.9500 . ?
C21 C22 1.364(8) . ?
C21 H21 0.9500 . ?
C22 C23 1.380(9) . ?
C22 H22 0.9500 . ?
C23 C24 1.388(8) . ?
C23 H23 0.9500 . ?
C24 H24 0.9500 . ?
C25 C30 1.388(7) . ?
C25 C26 1.400(7) . ?
C26 C27 1.398(7) . ?
C26 H26 0.9500 . ?
C27 C28 1.380(8) . ?
C27 H27 0.9500 . ?
C28 C29 1.382(8) . ?
C28 H28 0.9500 . ?
C29 C30 1.392(8) . ?
C29 H29 0.9500 . ?
C30 H30 0.9500 . ?
C31 C36 1.401(7) . ?
C31 C32 1.403(7) . ?
C32 C33 1.384(8) . ?
C32 H32 0.9500 . ?
C33 C34 1.410(9) . ?
C33 H33 0.9500 . ?
C34 C35 1.369(8) . ?
C34 H34 0.9500 . ?
C35 C36 1.389(7) . ?
C35 H35 0.9500 . ?
C36 H36 0.9500 . ?
C37 C38 1.396(9) . ?
C37 C44 1.511(9) . ?
C37 H37 1.0000 . ?
C38 C39 1.533(8) . ?
C38 H38 1.0000 . ?
C39 C40 1.545(8) . ?
C39 H39A 0.9900 . ?
C39 H39B 0.9900 . ?
C40 C41 1.526(7) . ?
C40 H40A 0.9900 . ?
C40 H40B 0.9900 . ?
C41 C42 1.404(7) . ?
C41 H41 1.0000 . ?
C42 C43 1.523(7) . ?
C42 H42 1.0000 . ?
C43 C44 1.542(8) . ?
C43 H43A 0.9900 . ?
C43 H43B 0.9900 . ?
C44 H44A 0.9900 . ?
C44 H44B 0.9900 . ?
C45 C46 1.377(9) . ?
C45 C52 1.530(8) . ?
C45 H45 1.0000 . ?
C46 C47 1.525(9) . ?
C46 H46 1.0000 . ?
C47 C48 1.534(11) . ?
C47 H47A 0.9900 . ?
C47 H47B 0.9900 . ?
C48 C49 1.533(8) . ?
C48 H48A 0.9900 . ?
C48 H48B 0.9900 . ?
C49 C50 1.395(10) . ?
C49 H49 1.0000 . ?
C50 C51 1.518(9) . ?
C50 H50 1.0000 . ?
C51 C52 1.554(10) . ?
C51 H51A 0.9900 . ?
C51 H51B 0.9900 . ?
C52 H52A 0.9900 . ?
C52 H52B 0.9900 . ?
C53 C54 1.412(7) . ?
C53 C60 1.514(7) . ?
C53 H53 1.0000 . ?
C54 C55 1.518(7) . ?
C54 H54 1.0000 . ?
C55 C56 1.542(8) . ?
C55 H55A 0.9900 . ?
C55 H55B 0.9900 . ?
C56 C57 1.504(7) . ?
C56 H56A 0.9900 . ?
C56 H56B 0.9900 . ?
C57 C58 1.401(7) . ?
C57 H57 1.0000 . ?
C58 C59 1.523(7) . ?
C58 H58 1.0000 . ?
C59 C60 1.553(8) . ?
C59 H59A 0.9900 . ?
C59 H59B 0.9900 . ?
C60 H60A 0.9900 . ?
C60 H60B 0.9900 . ?
C61 C62 1.385(9) . ?
C61 C63 1.388(9) 2_877 ?
C61 H61 0.9500 . ?
C62 C63 1.391(9) . ?
C62 H62 0.9500 . ?
C63 C61 1.388(9) 2_877 ?
C63 H63 0.9500 . ?

loop_
_geom_torsion_atom_site_label_1
_geom_torsion_atom_site_label_2
_geom_torsion_atom_site_label_3
_geom_torsion_atom_site_label_4
_geom_torsion
_geom_torsion_site_symmetry_1
_geom_torsion_site_symmetry_2
_geom_torsion_site_symmetry_3
_geom_torsion_site_symmetry_4
_geom_torsion_publ_flag
C13 P1 C1 C2 -33.6(5) . . . . ?
C7 P1 C1 C2 77.1(5) . . . . ?
AU1 P1 C1 C2 -158.4(4) . . . . ?
C13 P1 C1 C6 140.9(4) . . . . ?
C7 P1 C1 C6 -108.4(4) . . . . ?
AU1 P1 C1 C6 16.2(4) . . . . ?
C6 C1 C2 C3 -0.9(8) . . . . ?
P1 C1 C2 C3 173.7(5) . . . . ?
C1 C2 C3 C4 -0.8(9) . . . . ?
C2 C3 C4 C5 1.9(9) . . . . ?
C3 C4 C5 C6 -1.1(9) . . . . ?
C4 C5 C6 C1 -0.6(8) . . . . ?
C2 C1 C6 C5 1.7(7) . . . . ?
P1 C1 C6 C5 -173.1(4) . . . . ?
C1 P1 C7 C12 -9.3(5) . . . . ?
C13 P1 C7 C12 103.4(5) . . . . ?
AU1 P1 C7 C12 -134.8(4) . . . . ?
C1 P1 C7 C8 172.9(4) . . . . ?
C13 P1 C7 C8 -74.4(4) . . . . ?
AU1 P1 C7 C8 47.3(4) . . . . ?
C12 C7 C8 C9 -3.1(8) . . . . ?
P1 C7 C8 C9 174.8(4) . . . . ?
C7 C8 C9 C10 2.3(8) . . . . ?
C8 C9 C10 C11 -0.6(9) . . . . ?
C9 C10 C11 C12 -0.2(8) . . . . ?
C8 C7 C12 C11 2.2(8) . . . . ?
P1 C7 C12 C11 -175.5(4) . . . . ?
C10 C11 C12 C7 -0.6(8) . . . . ?
C1 P1 C13 C14 -100.0(4) . . . . ?
C7 P1 C13 C14 145.5(4) . . . . ?
AU1 P1 C13 C14 24.8(4) . . . . ?
C1 P1 C13 C18 80.4(4) . . . . ?
C7 P1 C13 C18 -34.0(5) . . . . ?
AU1 P1 C13 C18 -154.7(4) . . . . ?
C18 C13 C14 C15 0.5(8) . . . . ?
P1 C13 C14 C15 -179.0(4) . . . . ?
C13 C14 C15 C16 -1.2(9) . . . . ?
C14 C15 C16 C17 0.5(9) . . . . ?
C15 C16 C17 C18 0.9(9) . . . . ?
C16 C17 C18 C13 -1.5(8) . . . . ?
C14 C13 C18 C17 0.8(8) . . . . ?
P1 C13 C18 C17 -179.7(4) . . . . ?
C31 P2 C19 C20 8.9(5) . . . . ?
C25 P2 C19 C20 124.0(5) . . . . ?
AU2 P2 C19 C20 -115.9(4) . . . . ?
C31 P2 C19 C24 -170.7(5) . . . . ?
C25 P2 C19 C24 -55.7(5) . . . . ?
AU2 P2 C19 C24 64.5(5) . . . . ?
C24 C19 C20 C21 2.8(8) . . . . ?
P2 C19 C20 C21 -176.8(4) . . . . ?
C19 C20 C21 C22 1.8(9) . . . . ?
C20 C21 C22 C23 -4.1(9) . . . . ?
C21 C22 C23 C24 1.6(10) . . . . ?
C22 C23 C24 C19 3.0(11) . . . . ?
C20 C19 C24 C23 -5.2(9) . . . . ?
P2 C19 C24 C23 174.4(5) . . . . ?
C31 P2 C25 C30 88.1(4) . . . . ?
C19 P2 C25 C30 -25.6(5) . . . . ?
AU2 P2 C25 C30 -146.0(4) . . . . ?
C31 P2 C25 C26 -96.2(4) . . . . ?
C19 P2 C25 C26 150.2(4) . . . . ?
AU2 P2 C25 C26 29.8(4) . . . . ?
C30 C25 C26 C27 0.1(7) . . . . ?
P2 C25 C26 C27 -175.8(4) . . . . ?
C25 C26 C27 C28 0.6(7) . . . . ?
C26 C27 C28 C29 -0.7(8) . . . . ?
C27 C28 C29 C30 0.2(8) . . . . ?
C26 C25 C30 C29 -0.6(7) . . . . ?
P2 C25 C30 C29 175.2(4) . . . . ?
C28 C29 C30 C25 0.4(8) . . . . ?
C25 P2 C31 C36 -39.4(5) . . . . ?
C19 P2 C31 C36 72.2(4) . . . . ?
AU2 P2 C31 C36 -164.1(4) . . . . ?
C25 P2 C31 C32 140.8(4) . . . . ?
C19 P2 C31 C32 -107.7(4) . . . . ?
AU2 P2 C31 C32 16.1(4) . . . . ?
C36 C31 C32 C33 -0.2(7) . . . . ?
P2 C31 C32 C33 179.7(4) . . . . ?
C31 C32 C33 C34 0.6(8) . . . . ?
C32 C33 C34 C35 -0.2(8) . . . . ?
C33 C34 C35 C36 -0.7(8) . . . . ?
C34 C35 C36 C31 1.1(8) . . . . ?
C32 C31 C36 C35 -0.7(7) . . . . ?
P2 C31 C36 C35 179.5(4) . . . . ?
C44 C37 C38 C39 -2.2(9) . . . . ?
RH1 C37 C38 C39 -104.6(5) . . . . ?
C44 C37 C38 RH1 102.4(6) . . . . ?
C37 C38 C39 C40 92.5(7) . . . . ?
RH1 C38 C39 C40 11.5(7) . . . . ?
C38 C39 C40 C41 -30.3(7) . . . . ?
C39 C40 C41 C42 -46.7(7) . . . . ?
C39 C40 C41 RH1 34.7(5) . . . . ?
C40 C41 C42 C43 -3.5(8) . . . . ?
RH1 C41 C42 C43 -105.0(5) . . . . ?
C40 C41 C42 RH1 101.5(5) . . . . ?
C41 C42 C43 C44 94.8(7) . . . . ?
RH1 C42 C43 C44 15.1(7) . . . . ?
C38 C37 C44 C43 -46.7(9) . . . . ?
RH1 C37 C44 C43 34.3(7) . . . . ?
C42 C43 C44 C37 -32.1(8) . . . . ?
C52 C45 C46 C47 1.8(9) . . . . ?
RH2 C45 C46 C47 -102.8(6) . . . . ?
C52 C45 C46 RH2 104.6(5) . . . . ?
C45 C46 C47 C48 47.7(10) . . . . ?
RH2 C46 C47 C48 -34.6(9) . . . . ?
C46 C47 C48 C49 30.1(11) . . . . ?
C47 C48 C49 C50 -92.6(10) . . . . ?
C47 C48 C49 RH2 -11.9(10) . . . . ?
C48 C49 C50 C51 2.1(10) . . . . ?
RH2 C49 C50 C51 -102.5(6) . . . . ?
C48 C49 C50 RH2 104.7(6) . . . . ?
C49 C50 C51 C52 46.6(10) . . . . ?
RH2 C50 C51 C52 -35.1(9) . . . . ?
C46 C45 C52 C51 -93.1(9) . . . . ?
RH2 C45 C52 C51 -12.4(9) . . . . ?
C50 C51 C52 C45 30.9(11) . . . . ?
C60 C53 C54 C55 -2.0(7) . . . . ?
RH3 C53 C54 C55 -104.6(4) . . . . ?
C60 C53 C54 RH3 102.6(5) . . . . ?
C53 C54 C55 C56 96.2(6) . . . . ?
RH3 C54 C55 C56 17.2(5) . . . . ?
C54 C55 C56 C57 -34.5(6) . . . . ?
C55 C56 C57 C58 -45.6(7) . . . . ?
C55 C56 C57 RH3 35.8(5) . . . . ?
C56 C57 C58 C59 -1.6(8) . . . . ?
RH3 C57 C58 C59 -104.2(5) . . . . ?
C56 C57 C58 RH3 102.6(5) . . . . ?
C57 C58 C59 C60 90.3(6) . . . . ?
RH3 C58 C59 C60 9.8(6) . . . . ?
C54 C53 C60 C59 -49.3(7) . . . . ?
RH3 C53 C60 C59 32.3(5) . . . . ?
C58 C59 C60 C53 -27.6(6) . . . . ?
C63 C61 C62 C63 -0.3(10) 2_877 . . . ?
C61 C62 C63 C61 0.3(10) . . . 2_877 ?
